data_4339066
loop_
_publ_author_name
'Wei, Meilin'
'He, Cheng'
'Sun, Qiaozhen'
'Meng, Qingjin'
'Duan, Chunying'

_publ_section_title
;
 Zeolite ionic crystals assembled through direct incorporation of
 polyoxometalate clusters within 3D metal-organic frameworks.
;
_journal_issue 15
_journal_name_full 'Inorganic chemistry'
_journal_page_first 5957
_journal_page_last 5966
_journal_paper_doi 10.1021/ic070274o
_journal_volume 46
_journal_year 2007
_chemical_formula_sum 'C44 H50 Mo12 N10 Ni2 O54 Si'
_chemical_formula_weight 2879.73
_chemical_name_systematic
; 
 ? 
;
_space_group_IT_number 2
_symmetry_cell_setting triclinic
_symmetry_space_group_name_Hall '-P 1'
_symmetry_space_group_name_H-M 'P -1'
_atom_sites_solution_hydrogens geom
_atom_sites_solution_primary direct
_atom_sites_solution_secondary difmap
_audit_creation_method SHELXL-97
_cell_angle_alpha 106.196(4)
_cell_angle_beta 94.316(4)
_cell_angle_gamma 98.294(3)
_cell_formula_units_Z 1
_cell_length_a 11.430(3)
_cell_length_b 12.242(3)
_cell_length_c 14.279(3)
_cell_measurement_reflns_used 989
_cell_measurement_temperature 293(2)
_cell_measurement_theta_max 28.12
_cell_measurement_theta_min 2.20
_cell_volume 1884.6(8)
_computing_cell_refinement 'Bruker SMART'
_computing_data_collection 'Bruker SMART'
_computing_data_reduction 'Bruker SAINT'
_computing_molecular_graphics 'Bruker SHELXTL'
_computing_publication_material 'Bruker SHELXTL'
_computing_structure_refinement 'Bruker SHELXTL'
_computing_structure_solution 'Bruker SHELXTL'
_diffrn_ambient_temperature 293(2)
_diffrn_measured_fraction_theta_full 0.927
_diffrn_measured_fraction_theta_max 0.927
_diffrn_measurement_device_type 'CCD area detector'
_diffrn_measurement_method 'phi and omega scans'
_diffrn_radiation_monochromator graphite
_diffrn_radiation_source 'fine-focus sealed tube'
_diffrn_radiation_type MoK\a
_diffrn_radiation_wavelength 0.71073
_diffrn_reflns_av_R_equivalents 0.0360
_diffrn_reflns_av_sigmaI/netI 0.1667
_diffrn_reflns_limit_h_max 14
_diffrn_reflns_limit_h_min -14
_diffrn_reflns_limit_k_max 15
_diffrn_reflns_limit_k_min -14
_diffrn_reflns_limit_l_max 18
_diffrn_reflns_limit_l_min -11
_diffrn_reflns_number 10825
_diffrn_reflns_theta_full 27.50
_diffrn_reflns_theta_max 27.50
_diffrn_reflns_theta_min 2.21
_exptl_absorpt_coefficient_mu 2.544
_exptl_absorpt_correction_T_max 0.6123
_exptl_absorpt_correction_T_min 0.4976
_exptl_absorpt_correction_type empirical
_exptl_absorpt_process_details SADABS
_exptl_crystal_colour dark-red
_exptl_crystal_density_diffrn 2.537
_exptl_crystal_density_method 'not measured'
_exptl_crystal_description block
_exptl_crystal_F_000 1390
_exptl_crystal_size_max 0.30
_exptl_crystal_size_mid 0.30
_exptl_crystal_size_min 0.20
_refine_diff_density_max 0.708
_refine_diff_density_min -0.948
_refine_diff_density_rms 0.161
_refine_ls_extinction_method none
_refine_ls_goodness_of_fit_ref 0.998
_refine_ls_hydrogen_treatment mixed
_refine_ls_matrix_type full
_refine_ls_number_parameters 665
_refine_ls_number_reflns 8019
_refine_ls_number_restraints 78
_refine_ls_restrained_S_all 0.996
_refine_ls_R_factor_all 0.1069
_refine_ls_R_factor_gt 0.0745
_refine_ls_shift/su_max 0.001
_refine_ls_shift/su_mean 0.000
_refine_ls_structure_factor_coef Fsqd
_refine_ls_weighting_details 'calc w=1/[\s^2^(Fo^2^)+(0.0000P)^2^+0.0000P] where P=(Fo^2^+2Fc^2^)/3'
_refine_ls_weighting_scheme calc
_refine_ls_wR_factor_gt 0.1576
_refine_ls_wR_factor_ref 0.1711
_reflns_number_gt 4943
_reflns_number_total 8019
_reflns_threshold_expression >2sigma(I)
_cod_data_source_file ic070274o-file005.cif
_cod_data_source_block new
_cod_depositor_comments
;
The following automatic conversions were performed:

'_symmetry_cell_setting' value 'Triclinic' changed to 'triclinic'
according to
/usr/data/users/saulius/automatic-downloads/retrospective/ACS/lib/dictionaries/cif_core.dic
dictionary named 'cif_core.dic' version 2.4.2 from 2011-04-26.

Automatic conversion script
Id: cif_fix_values 2281 2013-09-26 08:29:07Z andrius 
;
_cod_original_cell_volume 1884.5(7)
_cod_original_sg_symbol_H-M 'P-1   '
_cod_database_code 4339066

loop_
_symmetry_equiv_pos_as_xyz
'x, y, z'
'-x, -y, -z'

loop_
_atom_site_label
_atom_site_type_symbol
_atom_site_fract_x
_atom_site_fract_y
_atom_site_fract_z
_atom_site_U_iso_or_equiv
_atom_site_adp_type
_atom_site_occupancy
_atom_site_symmetry_multiplicity
_atom_site_calc_flag
_atom_site_refinement_flags
_atom_site_disorder_assembly
_atom_site_disorder_group
Si1 Si 0.5000 0.5000 0.5000 0.0288(10) Uani 1 2 d S . .
Mo1 Mo 0.49359(7) 0.57893(7) 0.75678(6) 0.0276(2) Uani 1 1 d . . .
Mo2 Mo 0.34931(8) 0.30335(7) 0.60793(7) 0.0314(2) Uani 1 1 d . . .
Mo3 Mo 0.23246(8) 0.55090(7) 0.59443(7) 0.0306(2) Uani 1 1 d . . .
Mo4 Mo 0.67722(8) 0.75676(8) 0.64975(8) 0.0394(3) Uani 1 1 d . . .
Mo5 Mo 0.74728(8) 0.48723(8) 0.65640(7) 0.0388(3) Uani 1 1 d . . .
Mo6 Mo 0.59392(10) 0.23339(8) 0.47883(7) 0.0440(3) Uani 1 1 d . . .
O1 O 0.3774(9) 0.5609(9) 0.4957(9) 0.022(3) Uani 0.50 1 d P . 1
O2 O 0.4459(10) 0.3628(10) 0.4908(9) 0.024(3) Uani 0.50 1 d P . 1
O3 O 0.2985(10) 0.2717(9) 0.4648(9) 0.019(3) Uani 0.50 1 d PU . 1
O4 O 0.4903(10) 0.2664(10) 0.5733(10) 0.025(3) Uani 0.50 1 d PU . 1
O5 O 0.7251(10) 0.3226(10) 0.6006(9) 0.021(3) Uani 0.50 1 d PU . 1
O6 O 0.1457(10) 0.5219(10) 0.4652(9) 0.023(3) Uani 0.50 1 d PU . 1
O7 O 0.5679(11) 0.7006(11) 0.7203(9) 0.027(3) Uani 0.50 1 d PU . 1
O8 O 0.4332(11) 0.4131(10) 0.7041(10) 0.016(3) Uani 0.50 1 d PU . 1
O9 O 0.2717(7) 0.2085(6) 0.6536(6) 0.062(2) Uani 1 1 d U . .
O10 O 0.6384(6) 0.1117(5) 0.4797(5) 0.043(2) Uani 1 1 d U . .
O11 O 0.4899(8) 0.6045(7) 0.8762(6) 0.068(3) Uani 1 1 d . . .
O12 O 0.8717(5) 0.4921(6) 0.7277(5) 0.0364(19) Uani 1 1 d . . .
O13 O 0.1111(6) 0.5802(6) 0.6464(6) 0.050(2) Uani 1 1 d . . .
O14 O 0.3473(6) 0.6035(5) 0.7171(6) 0.048(2) Uani 1 1 d . . .
O15 O 0.7511(6) 0.8805(6) 0.7264(6) 0.047(2) Uani 1 1 d . . .
O16 O 0.2324(6) 0.4026(5) 0.6005(6) 0.059(3) Uani 1 1 d . . .
O17 O 0.7588(12) 0.6445(12) 0.6425(10) 0.036(4) Uani 0.50 1 d P . 1
O18 O 0.6305(11) 0.4999(11) 0.7184(10) 0.028(3) Uani 0.50 1 d PU . 1
O19 O 0.4871(11) 0.2187(10) 0.3791(10) 0.026(3) Uani 0.50 1 d PU . 1
O20 O 0.7346(10) 0.2818(11) 0.4083(10) 0.027(3) Uani 0.50 1 d PU . 1
O1' O 0.5713(9) 0.5616(9) 0.6124(8) 0.017(3) Uani 0.50 1 d P . 2
O2' O 0.5743(9) 0.5114(9) 0.4148(8) 0.019(3) Uani 0.50 1 d PU . 2
O3' O 0.2638(12) 0.2097(11) 0.4681(10) 0.032(4) Uani 0.50 1 d P . 2
O4' O 0.4648(11) 0.2061(10) 0.5767(10) 0.027(4) Uani 0.50 1 d P . 2
O5' O 0.6662(12) 0.3444(11) 0.6023(10) 0.032(4) Uani 0.50 1 d P . 2
O6' O 0.2113(11) 0.5002(9) 0.4654(9) 0.023(3) Uani 0.50 1 d P . 2
O7' O 0.5856(11) 0.7232(11) 0.7704(10) 0.024(3) Uani 0.50 1 d P . 2
O8' O 0.4108(16) 0.4066(15) 0.7325(11) 0.045(5) Uani 0.50 1 d P . 2
O10' O 0.7816(11) 0.6705(11) 0.6943(10) 0.027(4) Uani 0.50 1 d P . 2
O18' O 0.6458(11) 0.5195(12) 0.7694(10) 0.030(4) Uani 0.50 1 d P . 2
O19' O 0.4598(11) 0.1593(11) 0.3804(10) 0.028(4) Uani 0.50 1 d P . 2
O20' O 0.6732(12) 0.3038(10) 0.4131(10) 0.030(4) Uani 0.50 1 d P . 2
Ni1 Ni 0.19952(12) -0.12989(10) -0.01886(10) 0.0326(3) Uani 1 1 d . . 1
O1W O 0.3006(6) -0.1831(6) -0.1347(6) 0.051(2) Uani 1 1 d . . 1
H1WA H 0.2876 -0.1449 -0.1746 0.061 Uiso 1 1 d R . 1
H1WB H 0.3756 -0.1758 -0.1217 0.061 Uiso 1 1 d R . 1
O2W O 0.0899(6) -0.0723(5) 0.0865(5) 0.0353(18) Uani 1 1 d . . 1
H2WB H 0.0824 -0.1210 0.1189 0.042 Uiso 1 1 d R . 1
H2WA H 0.0202 -0.0609 0.0715 0.042 Uiso 1 1 d R . 1
N1 N 0.0888(7) -0.0856(6) -0.1990(6) 0.029(2) Uani 1 1 d . . 1
N2 N 0.0470(7) -0.1930(7) -0.7087(6) 0.034(2) Uani 1 1 d . . 1
N3 N 0.1300(7) -0.3803(6) -0.0548(6) 0.035(2) Uani 1 1 d . . 1
N4 N 0.3003(6) -0.8802(6) 0.0149(6) 0.028(2) Uani 1 1 d . . 1
C1 C 0.1493(10) -0.0119(10) -0.2378(9) 0.050(4) Uani 1 1 d . . 1
H1A H 0.1935 0.0563 -0.1960 0.060 Uiso 1 1 calc R . 1
C2 C 0.1493(10) -0.0325(9) -0.3373(8) 0.048(3) Uani 1 1 d . . 1
H2A H 0.1949 0.0198 -0.3621 0.058 Uiso 1 1 calc R . 1
C3 C 0.0818(8) -0.1305(8) -0.3994(7) 0.025(2) Uani 1 1 d . . 1
C4 C 0.0190(8) -0.2064(8) -0.3587(7) 0.031(3) Uani 1 1 d . . 1
H4A H -0.0290 -0.2734 -0.3990 0.038 Uiso 1 1 calc R . 1
C5 C 0.0272(9) -0.1832(9) -0.2585(8) 0.041(3) Uani 1 1 d . . 1
H5A H -0.0116 -0.2374 -0.2318 0.049 Uiso 1 1 calc R . 1
C6 C 0.1019(10) -0.0895(9) -0.6485(8) 0.042(3) Uani 1 1 d . . 1
H6A H 0.1313 -0.0327 -0.6765 0.051 Uiso 1 1 calc R . 1
C7 C 0.1162(9) -0.0647(8) -0.5506(8) 0.042(3) Uani 1 1 d . . 1
H7A H 0.1538 0.0080 -0.5116 0.050 Uiso 1 1 calc R . 1
C8 C 0.0733(8) -0.1506(7) -0.5079(7) 0.024(2) Uani 1 1 d . . 1
C9 C 0.0234(9) -0.2594(8) -0.5703(8) 0.038(3) Uani 1 1 d . . 1
H9A H -0.0011 -0.3190 -0.5439 0.045 Uiso 1 1 calc R . 1
C10 C 0.0098(9) -0.2797(8) -0.6707(7) 0.033(3) Uani 1 1 d . . 1
H10A H -0.0246 -0.3524 -0.7120 0.040 Uiso 1 1 calc R . 1
C11 C 0.1694(8) -0.4552(8) -0.1306(7) 0.034(3) Uani 1 1 d . . 1
H11A H 0.1692 -0.4412 -0.1914 0.041 Uiso 1 1 calc R . 1
C12 C 0.2095(10) -0.5513(8) -0.1178(7) 0.038(3) Uani 1 1 d . . 1
H12A H 0.2397 -0.6006 -0.1687 0.045 Uiso 1 1 calc R . 1
C13 C 0.2043(9) -0.5738(7) -0.0287(8) 0.031(3) Uani 1 1 d . . 1
C14 C 0.1635(9) -0.4984(8) 0.0460(7) 0.035(3) Uani 1 1 d . . 1
H14A H 0.1608 -0.5126 0.1066 0.041 Uiso 1 1 calc R . 1
C15 C 0.1260(9) -0.4002(7) 0.0320(7) 0.035(3) Uani 1 1 d . . 1
H15A H 0.0983 -0.3488 0.0831 0.042 Uiso 1 1 calc R . 1
C16 C 0.2147(9) -0.8352(8) 0.0608(7) 0.033(3) Uani 1 1 d . . 1
H16A H 0.1763 -0.8705 0.1027 0.039 Uiso 1 1 calc R . 1
C17 C 0.1822(9) -0.7373(7) 0.0473(8) 0.037(3) Uani 1 1 d . . 1
H17A H 0.1207 -0.7073 0.0790 0.044 Uiso 1 1 calc R . 1
C18 C 0.2404(8) -0.6810(7) -0.0138(7) 0.025(2) Uani 1 1 d . . 1
C19 C 0.3283(9) -0.7301(8) -0.0607(8) 0.037(3) Uani 1 1 d . . 1
H19A H 0.3681 -0.6965 -0.1029 0.044 Uiso 1 1 calc R . 1
C20 C 0.3583(9) -0.8308(8) -0.0449(8) 0.037(3) Uani 1 1 d . . 1
H20A H 0.4188 -0.8637 -0.0761 0.044 Uiso 1 1 calc R . 1
O21 O 0.0867(5) -0.0603(5) -0.1004(5) 0.0298(17) Uani 1 1 d . . 1
O22 O 0.0325(8) -0.2116(6) -0.8049(5) 0.057(3) Uani 1 1 d . . 1
O23 O 0.0912(6) -0.2888(5) -0.0711(5) 0.0343(18) Uani 1 1 d . . 1
O24 O 0.3257(5) -0.9784(5) 0.0264(5) 0.0326(18) Uani 1 1 d . . 1
N5 N 0.3038(8) -0.1803(8) 0.0861(7) 0.049(3) Uani 1 1 d . . 1
O3W O -0.5153(6) 0.9472(6) 0.8251(5) 0.047(2) Uani 1 1 d . A 1
H3WC H -0.5124 0.9204 0.7638 0.057 Uiso 1 1 d R A 1
H3WA H -0.4469 0.9613 0.8581 0.057 Uiso 1 1 d R A 1
C21 C 0.3480(12) -0.1849(12) 0.1567(11) 0.072(4) Uani 1 1 d . . 1
C22 C 0.3977(16) -0.1916(16) 0.2508(14) 0.137(6) Uani 1 1 d U . 1
H22A H 0.4639 -0.1297 0.2777 0.164 Uiso 1 1 calc R . 1
H22B H 0.4243 -0.2642 0.2423 0.164 Uiso 1 1 calc R . 1
H22C H 0.3380 -0.1851 0.2949 0.164 Uiso 1 1 calc R . 1

loop_
_atom_site_aniso_label
_atom_site_aniso_U_11
_atom_site_aniso_U_22
_atom_site_aniso_U_33
_atom_site_aniso_U_23
_atom_site_aniso_U_13
_atom_site_aniso_U_12
Si1 0.032(2) 0.0233(18) 0.028(2) 0.0033(17) -0.0017(18) 0.0073(16)
Mo1 0.0286(4) 0.0324(4) 0.0215(4) 0.0060(4) 0.0057(4) 0.0060(4)
Mo2 0.0299(4) 0.0382(5) 0.0313(5) 0.0181(4) 0.0080(4) 0.0049(4)
Mo3 0.0313(5) 0.0320(5) 0.0261(5) 0.0046(4) 0.0113(4) 0.0020(4)
Mo4 0.0282(5) 0.0296(5) 0.0444(6) -0.0108(5) -0.0081(5) 0.0030(4)
Mo5 0.0349(5) 0.0372(5) 0.0419(6) 0.0195(4) -0.0186(4) -0.0055(4)
Mo6 0.0736(7) 0.0296(5) 0.0314(5) 0.0056(4) -0.0015(5) 0.0278(5)
O1 0.013(5) 0.024(6) 0.025(7) 0.003(5) 0.001(5) 0.004(5)
O2 0.014(6) 0.040(7) 0.020(7) 0.010(6) 0.004(5) 0.004(5)
O3 0.024(5) 0.010(5) 0.020(5) 0.005(4) -0.004(5) -0.006(4)
O4 0.022(5) 0.017(5) 0.034(6) 0.007(5) 0.002(5) 0.001(4)
O5 0.021(5) 0.020(5) 0.022(5) 0.005(4) 0.001(5) 0.007(4)
O6 0.024(5) 0.024(5) 0.021(5) 0.009(4) -0.003(5) 0.003(5)
O7 0.027(6) 0.035(6) 0.016(6) 0.007(5) -0.002(5) 0.001(5)
O8 0.016(5) 0.011(5) 0.022(6) 0.005(4) 0.000(5) 0.003(4)
O9 0.054(4) 0.057(4) 0.083(5) 0.046(4) -0.006(4) -0.012(4)
O10 0.053(4) 0.032(3) 0.050(4) 0.017(3) 0.001(4) 0.020(3)
O11 0.108(7) 0.058(5) 0.036(5) 0.002(4) 0.005(5) 0.040(5)
O12 0.023(3) 0.057(4) 0.036(4) 0.019(3) 0.004(3) 0.019(3)
O13 0.023(4) 0.050(5) 0.062(6) -0.004(4) 0.001(4) 0.005(3)
O14 0.044(4) 0.023(4) 0.064(5) 0.002(4) -0.033(4) -0.001(3)
O15 0.050(4) 0.033(4) 0.043(5) -0.005(4) 0.003(4) -0.007(3)
O16 0.050(4) 0.021(4) 0.094(7) 0.011(4) -0.038(5) 0.001(3)
O17 0.028(7) 0.044(9) 0.027(8) -0.006(7) -0.001(7) 0.014(6)
O18 0.027(6) 0.033(6) 0.026(6) 0.011(5) 0.003(5) 0.006(5)
O19 0.027(6) 0.022(5) 0.025(6) 0.004(5) -0.007(5) 0.001(5)
O20 0.017(5) 0.027(6) 0.035(6) 0.005(5) 0.010(5) 0.003(5)
O1' 0.009(5) 0.023(6) 0.021(6) 0.010(5) 0.000(5) 0.002(5)
O2' 0.014(5) 0.022(5) 0.017(5) 0.002(4) 0.009(4) -0.002(4)
O3' 0.043(8) 0.037(7) 0.025(7) 0.019(6) 0.002(7) 0.017(7)
O4' 0.026(7) 0.012(6) 0.033(8) -0.003(6) -0.014(6) 0.005(5)
O5' 0.033(8) 0.030(8) 0.028(8) 0.007(6) 0.000(7) -0.001(6)
O6' 0.030(7) 0.014(6) 0.027(7) 0.010(5) 0.005(6) 0.003(5)
O7' 0.016(6) 0.030(7) 0.035(8) 0.019(6) 0.005(6) 0.009(5)
O8' 0.069(12) 0.042(9) 0.020(8) 0.013(7) 0.011(8) -0.017(8)
O10' 0.029(7) 0.020(7) 0.034(9) 0.004(6) 0.014(7) 0.017(5)
O18' 0.024(7) 0.047(8) 0.019(7) 0.005(7) -0.001(6) 0.019(6)
O19' 0.023(7) 0.032(7) 0.029(8) 0.007(7) 0.000(6) 0.014(6)
O20' 0.041(8) 0.015(6) 0.030(8) 0.008(6) 0.004(7) -0.012(6)
Ni1 0.0442(8) 0.0232(6) 0.0312(7) 0.0083(6) 0.0007(6) 0.0099(6)
O1W 0.051(4) 0.040(4) 0.058(5) 0.007(4) 0.021(4) 0.003(4)
O2W 0.050(4) 0.036(4) 0.023(4) 0.011(3) -0.005(3) 0.015(3)
N1 0.039(4) 0.023(4) 0.026(4) 0.004(4) -0.006(4) 0.014(3)
N2 0.057(5) 0.033(4) 0.022(4) 0.015(4) 0.008(4) 0.021(4)
N3 0.055(5) 0.020(4) 0.028(5) 0.008(4) -0.004(4) 0.004(4)
N4 0.027(4) 0.016(4) 0.034(5) 0.001(4) -0.002(4) -0.002(3)
C1 0.061(7) 0.039(6) 0.037(7) -0.003(6) -0.005(6) -0.005(6)
C2 0.056(7) 0.040(6) 0.043(7) 0.017(6) 0.006(6) -0.017(5)
C3 0.023(5) 0.027(5) 0.022(5) 0.004(4) 0.000(4) 0.005(4)
C4 0.030(5) 0.040(5) 0.025(5) 0.015(5) -0.004(4) 0.002(4)
C5 0.047(6) 0.050(6) 0.036(6) 0.029(5) 0.006(5) 0.003(5)
C6 0.066(7) 0.032(6) 0.031(6) 0.010(5) 0.011(6) 0.009(5)
C7 0.052(7) 0.020(5) 0.051(7) 0.010(5) 0.006(6) 0.000(5)
C8 0.027(5) 0.028(5) 0.018(5) 0.011(4) -0.003(4) 0.004(4)
C9 0.044(6) 0.036(6) 0.034(6) 0.016(5) 0.000(5) -0.001(5)
C10 0.050(6) 0.018(4) 0.032(6) 0.008(4) -0.006(5) 0.008(4)
C11 0.041(5) 0.046(6) 0.027(5) 0.018(5) 0.015(5) 0.024(5)
C12 0.063(7) 0.023(5) 0.025(5) 0.002(4) 0.009(5) 0.009(5)
C13 0.043(6) 0.015(4) 0.035(6) 0.004(4) 0.009(5) 0.007(4)
C14 0.048(6) 0.032(5) 0.023(5) 0.004(4) 0.004(5) 0.012(5)
C15 0.067(7) 0.015(5) 0.021(5) -0.004(4) 0.014(5) 0.016(5)
C16 0.041(6) 0.033(5) 0.027(5) 0.015(4) 0.005(5) 0.006(5)
C17 0.060(7) 0.014(4) 0.035(6) 0.000(4) 0.010(6) 0.013(4)
C18 0.034(5) 0.017(4) 0.025(5) 0.007(4) -0.002(4) 0.004(4)
C19 0.055(6) 0.021(5) 0.041(6) 0.019(4) 0.012(5) 0.005(5)
C20 0.033(5) 0.034(6) 0.043(7) 0.006(5) 0.006(5) 0.011(4)
O21 0.040(4) 0.032(3) 0.022(3) 0.007(3) 0.001(3) 0.023(3)
O22 0.115(7) 0.039(4) 0.021(4) 0.012(3) 0.017(5) 0.012(5)
O23 0.049(4) 0.017(3) 0.039(4) 0.012(3) 0.002(4) 0.009(3)
O24 0.037(4) 0.022(3) 0.040(4) 0.010(3) -0.003(3) 0.009(3)
N5 0.054(6) 0.042(5) 0.050(6) 0.017(5) -0.010(5) 0.004(5)
O3W 0.046(4) 0.052(5) 0.035(4) 0.000(4) -0.006(4) 0.008(4)
C21 0.058(8) 0.106(10) 0.067(9) 0.060(8) 0.006(7) -0.007(8)
C22 0.141(9) 0.152(9) 0.130(9) 0.064(7) 0.005(7) 0.028(7)

loop_
_atom_type_symbol
_atom_type_description
_atom_type_scat_dispersion_real
_atom_type_scat_dispersion_imag
_atom_type_scat_source
C C 0.0033 0.0016 'International Tables Vol C Tables 4.2.6.8 and 6.1.1.4'
H H 0.0000 0.0000 'International Tables Vol C Tables 4.2.6.8 and 6.1.1.4'
N N 0.0061 0.0033 'International Tables Vol C Tables 4.2.6.8 and 6.1.1.4'
O O 0.0106 0.0060 'International Tables Vol C Tables 4.2.6.8 and 6.1.1.4'
Si Si 0.0817 0.0704 'International Tables Vol C Tables 4.2.6.8 and 6.1.1.4'
Ni Ni 0.3393 1.1124 'International Tables Vol C Tables 4.2.6.8 and 6.1.1.4'
Mo Mo -1.6832 0.6857 'International Tables Vol C Tables 4.2.6.8 and 6.1.1.4'

loop_
_geom_angle_atom_site_label_1
_geom_angle_atom_site_label_2
_geom_angle_atom_site_label_3
_geom_angle
_geom_angle_site_symmetry_1
_geom_angle_site_symmetry_3
O2' Si1 O2' 180.000(2) . 2_666
O2' Si1 O1' 64.9(5) . 2_666
O2' Si1 O1' 115.1(5) 2_666 2_666
O2' Si1 O1' 115.1(5) . .
O2' Si1 O1' 64.9(5) 2_666 .
O1' Si1 O1' 180.000(3) 2_666 .
O2' Si1 O2 67.5(6) . 2_666
O2' Si1 O2 112.5(6) 2_666 2_666
O1' Si1 O2 107.9(6) 2_666 2_666
O1' Si1 O2 72.1(6) . 2_666
O2' Si1 O2 112.5(6) . .
O2' Si1 O2 67.5(6) 2_666 .
O1' Si1 O2 72.1(6) 2_666 .
O1' Si1 O2 107.9(6) . .
O2 Si1 O2 180.000(1) 2_666 .
O2' Si1 O1 69.0(6) . 2_666
O2' Si1 O1 111.0(6) 2_666 2_666
O1' Si1 O1 105.8(5) 2_666 2_666
O1' Si1 O1 74.2(5) . 2_666
O2 Si1 O1 103.8(5) 2_666 2_666
O2 Si1 O1 76.2(5) . 2_666
O2' Si1 O1 111.0(6) . .
O2' Si1 O1 69.0(6) 2_666 .
O1' Si1 O1 74.2(5) 2_666 .
O1' Si1 O1 105.8(5) . .
O2 Si1 O1 76.2(5) 2_666 .
O2 Si1 O1 103.8(5) . .
O1 Si1 O1 180.000(2) 2_666 .
O11 Mo1 O14 101.6(4) . .
O11 Mo1 O7 114.7(5) . .
O14 Mo1 O7 91.8(5) . .
O11 Mo1 O7' 93.5(5) . .
O14 Mo1 O7' 100.6(4) . .
O7 Mo1 O7' 21.6(5) . .
O11 Mo1 O8 103.5(5) . .
O14 Mo1 O8 87.9(4) . .
O7 Mo1 O8 141.0(6) . .
O7' Mo1 O8 159.1(6) . .
O11 Mo1 O18 109.1(5) . .
O14 Mo1 O18 146.3(4) . .
O7 Mo1 O18 87.8(6) . .
O7' Mo1 O18 91.2(5) . .
O8 Mo1 O18 71.9(5) . .
O11 Mo1 O18' 89.5(5) . .
O14 Mo1 O18' 165.7(4) . .
O7 Mo1 O18' 91.7(6) . .
O7' Mo1 O18' 87.6(6) . .
O8 Mo1 O18' 80.6(5) . .
O18 Mo1 O18' 20.2(5) . .
O11 Mo1 O8' 90.5(5) . .
O14 Mo1 O8' 85.7(6) . .
O7 Mo1 O8' 154.7(6) . .
O7' Mo1 O8' 171.8(7) . .
O8 Mo1 O8' 13.9(6) . .
O18 Mo1 O8' 80.7(6) . .
O18' Mo1 O8' 85.2(7) . .
O11 Mo1 O1' 158.9(4) . .
O14 Mo1 O1' 97.7(4) . .
O7 Mo1 O1' 55.8(5) . .
O7' Mo1 O1' 74.5(5) . .
O8 Mo1 O1' 85.6(5) . .
O18 Mo1 O1' 55.1(5) . .
O18' Mo1 O1' 73.0(5) . .
O8' Mo1 O1' 99.6(5) . .
O11 Mo1 O2' 156.2(4) . 2_666
O14 Mo1 O2' 65.6(4) . 2_666
O7 Mo1 O2' 86.7(5) . 2_666
O7' Mo1 O2' 108.2(5) . 2_666
O8 Mo1 O2' 58.0(5) . 2_666
O18 Mo1 O2' 80.8(4) . 2_666
O18' Mo1 O2' 100.8(4) . 2_666
O8' Mo1 O2' 69.3(5) . 2_666
O1' Mo1 O2' 43.3(4) . 2_666
O9 Mo2 O8 108.9(5) . .
O9 Mo2 O4 113.6(5) . .
O8 Mo2 O4 85.7(6) . .
O9 Mo2 O8' 94.0(6) . .
O8 Mo2 O8' 15.6(7) . .
O4 Mo2 O8' 96.0(7) . .
O9 Mo2 O4' 90.6(5) . .
O8 Mo2 O4' 99.1(5) . .
O4 Mo2 O4' 23.8(5) . .
O8' Mo2 O4' 104.5(7) . .
O9 Mo2 O16 100.0(4) . .
O8 Mo2 O16 89.7(5) . .
O4 Mo2 O16 145.7(5) . .
O8' Mo2 O16 87.7(7) . .
O4' Mo2 O16 163.3(5) . .
O9 Mo2 O3 111.4(4) . .
O8 Mo2 O3 138.6(6) . .
O4 Mo2 O3 86.5(6) . .
O8' Mo2 O3 151.0(6) . .
O4' Mo2 O3 89.4(5) . .
O16 Mo2 O3 74.8(4) . .
O9 Mo2 O3' 89.0(5) . .
O8 Mo2 O3' 161.6(6) . .
O4 Mo2 O3' 91.1(5) . .
O8' Mo2 O3' 170.4(7) . .
O4' Mo2 O3' 84.6(5) . .
O16 Mo2 O3' 82.8(4) . .
O3 Mo2 O3' 23.0(4) . .
O9 Mo2 O2 155.5(4) . .
O8 Mo2 O2 93.2(5) . .
O4 Mo2 O2 56.0(5) . .
O8' Mo2 O2 108.7(6) . .
O4' Mo2 O2 75.0(5) . .
O16 Mo2 O2 90.4(4) . .
O3 Mo2 O2 49.9(4) . .
O3' Mo2 O2 70.2(5) . .
O9 Mo2 O2' 158.7(4) . 2_666
O8 Mo2 O2' 59.4(5) . 2_666
O4 Mo2 O2' 84.5(5) . 2_666
O8' Mo2 O2' 72.1(6) . 2_666
O4' Mo2 O2' 108.3(5) . 2_666
O16 Mo2 O2' 64.2(3) . 2_666
O3 Mo2 O2' 79.4(4) . 2_666
O3' Mo2 O2' 102.3(5) . 2_666
O2 Mo2 O2' 44.6(4) . 2_666
O13 Mo3 O6' 115.0(5) . .
O13 Mo3 O16 100.8(4) . .
O6' Mo3 O16 90.2(5) . .
O13 Mo3 O6 90.4(5) . .
O6' Mo3 O6 25.3(5) . .
O16 Mo3 O6 101.2(4) . .
O13 Mo3 O20' 109.0(5) . 2_666
O6' Mo3 O20' 89.4(6) . 2_666
O16 Mo3 O20' 147.2(5) . 2_666
O6 Mo3 O20' 92.2(5) . 2_666
O13 Mo3 O14 97.4(3) . .
O6' Mo3 O14 147.4(5) . .
O16 Mo3 O14 87.1(3) . .
O6 Mo3 O14 167.5(4) . .
O20' Mo3 O14 76.0(5) 2_666 .
O13 Mo3 O20 87.8(4) . 2_666
O6' Mo3 O20 91.4(5) . 2_666
O16 Mo3 O20 169.6(4) . 2_666
O6 Mo3 O20 84.5(5) . 2_666
O20' Mo3 O20 22.6(5) 2_666 2_666
O14 Mo3 O20 86.0(4) . 2_666
O13 Mo3 O1 157.9(4) . .
O6' Mo3 O1 54.8(5) . .
O16 Mo3 O1 98.8(4) . .
O6 Mo3 O1 76.0(5) . .
O20' Mo3 O1 55.4(5) 2_666 .
O14 Mo3 O1 93.6(4) . .
O20 Mo3 O1 73.9(5) 2_666 .
O13 Mo3 O2' 155.0(4) . 2_666
O6' Mo3 O2' 86.8(5) . 2_666
O16 Mo3 O2' 65.1(4) . 2_666
O6 Mo3 O2' 112.1(5) . 2_666
O20' Mo3 O2' 82.1(5) 2_666 2_666
O14 Mo3 O2' 62.7(3) . 2_666
O20 Mo3 O2' 104.7(4) 2_666 2_666
O1 Mo3 O2' 45.9(4) . 2_666
O3 Mo4 O15 116.8(5) 2_666 .
O3 Mo4 O17 80.2(6) 2_666 .
O15 Mo4 O17 111.1(5) . .
O3 Mo4 O7 136.8(5) 2_666 .
O15 Mo4 O7 105.4(5) . .
O17 Mo4 O7 93.5(7) . .
O3 Mo4 O10' 99.9(6) 2_666 .
O15 Mo4 O10' 92.0(5) . .
O17 Mo4 O10' 22.7(5) . .
O7 Mo4 O10' 86.8(6) . .
O3 Mo4 O19 93.3(6) 2_666 2_666
O15 Mo4 O19 106.7(4) . 2_666
O17 Mo4 O19 140.4(5) . 2_666
O7 Mo4 O19 65.0(6) . 2_666
O10' Mo4 O19 149.2(6) . 2_666
O3 Mo4 O3' 23.7(5) 2_666 2_666
O15 Mo4 O3' 93.7(5) . 2_666
O17 Mo4 O3' 93.2(6) . 2_666
O7 Mo4 O3' 155.9(5) . 2_666
O10' Mo4 O3' 107.4(6) . 2_666
O19 Mo4 O3' 95.8(6) 2_666 2_666
O3 Mo4 O19' 89.4(6) 2_666 2_666
O15 Mo4 O19' 90.0(4) . 2_666
O17 Mo4 O19' 158.9(5) . 2_666
O7 Mo4 O19' 81.6(6) . 2_666
O10' Mo4 O19' 168.4(6) . 2_666
O19 Mo4 O19' 21.3(4) 2_666 2_666
O3' Mo4 O19' 83.9(6) 2_666 2_666
O3 Mo4 O7' 153.6(5) 2_666 .
O15 Mo4 O7' 89.5(4) . .
O17 Mo4 O7' 93.3(6) . .
O7 Mo4 O7' 17.2(5) . .
O10' Mo4 O7' 80.7(6) . .
O19 Mo4 O7' 75.4(5) 2_666 .
O3' Mo4 O7' 171.2(5) 2_666 .
O19' Mo4 O7' 87.9(5) 2_666 .
O3 Mo4 O2 51.1(5) 2_666 2_666
O15 Mo4 O2 156.5(4) . 2_666
O17 Mo4 O2 88.0(5) . 2_666
O7 Mo4 O2 86.2(5) . 2_666
O10' Mo4 O2 109.2(5) . 2_666
O19 Mo4 O2 59.3(4) 2_666 2_666
O3' Mo4 O2 70.9(5) 2_666 2_666
O19' Mo4 O2 71.3(5) 2_666 2_666
O7' Mo4 O2 103.4(4) . 2_666
O3 Mo4 O1' 88.2(5) 2_666 .
O15 Mo4 O1' 153.1(4) . .
O17 Mo4 O1' 61.1(5) . .
O7 Mo4 O1' 52.8(5) . .
O10' Mo4 O1' 72.9(5) . .
O19 Mo4 O1' 79.9(4) 2_666 .
O3' Mo4 O1' 111.9(5) 2_666 .
O19' Mo4 O1' 100.7(4) 2_666 .
O7' Mo4 O1' 66.5(4) . .
O2 Mo4 O1' 48.6(4) 2_666 .
O18 Mo5 O12 112.5(5) . .
O18 Mo5 O5' 81.9(6) . .
O12 Mo5 O5' 113.3(5) . .
O18 Mo5 O6' 137.6(6) . 2_666
O12 Mo5 O6' 108.4(4) . 2_666
O5' Mo5 O6' 92.3(6) . 2_666
O18 Mo5 O5 100.7(6) . .
O12 Mo5 O5 93.4(4) . .
O5' Mo5 O5 23.3(5) . .
O6' Mo5 O5 87.6(5) 2_666 .
O18 Mo5 O17 93.2(6) . .
O12 Mo5 O17 104.5(4) . .
O5' Mo5 O17 140.8(6) . .
O6' Mo5 O17 65.5(5) 2_666 .
O5 Mo5 O17 151.2(6) . .
O18 Mo5 O18' 18.3(5) . .
O12 Mo5 O18' 94.7(4) . .
O5' Mo5 O18' 92.9(6) . .
O6' Mo5 O18' 152.0(5) 2_666 .
O5 Mo5 O18' 107.1(6) . .
O17 Mo5 O18' 93.9(6) . .
O18 Mo5 O10' 87.1(6) . .
O12 Mo5 O10' 89.3(4) . .
O5' Mo5 O10' 157.2(6) . .
O6' Mo5 O10' 82.4(5) 2_666 .
O5 Mo5 O10' 170.0(6) . .
O17 Mo5 O10' 20.1(5) . .
O18' Mo5 O10' 82.2(6) . .
O18 Mo5 O6 159.3(6) . 2_666
O12 Mo5 O6 88.0(4) . 2_666
O5' Mo5 O6 93.3(6) . 2_666
O6' Mo5 O6 22.0(4) 2_666 2_666
O5 Mo5 O6 80.6(5) . 2_666
O17 Mo5 O6 77.8(5) . 2_666
O18' Mo5 O6 171.7(5) . 2_666
O10' Mo5 O6 90.0(5) . 2_666
O18 Mo5 O1 91.1(5) . 2_666
O12 Mo5 O1 154.7(4) . 2_666
O5' Mo5 O1 59.3(5) . 2_666
O6' Mo5 O1 51.5(5) 2_666 2_666
O5 Mo5 O1 72.6(5) . 2_666
O17 Mo5 O1 82.1(5) . 2_666
O18' Mo5 O1 109.4(5) . 2_666
O10' Mo5 O1 101.3(5) . 2_666
O6 Mo5 O1 69.4(4) 2_666 2_666
O18 Mo5 O1' 54.2(6) . .
O12 Mo5 O1' 153.6(3) . .
O5' Mo5 O1' 88.7(5) . .
O6' Mo5 O1' 83.9(5) 2_666 .
O5 Mo5 O1' 110.8(4) . .
O17 Mo5 O1' 58.5(5) . .
O18' Mo5 O1' 68.8(5) . .
O10' Mo5 O1' 68.8(4) . .
O6 Mo5 O1' 105.8(4) 2_666 .
O1 Mo5 O1' 49.5(4) 2_666 .
O10 Mo6 O20' 112.7(5) . .
O10 Mo6 O19 113.6(5) . .
O20' Mo6 O19 79.1(6) . .
O10 Mo6 O4 108.3(5) . .
O20' Mo6 O4 137.4(6) . .
O19 Mo6 O4 95.0(6) . .
O10 Mo6 O19' 94.2(5) . .
O20' Mo6 O19' 98.1(6) . .
O19 Mo6 O19' 23.0(5) . .
O4 Mo6 O19' 89.7(5) . .
O10 Mo6 O5' 105.4(5) . .
O20' Mo6 O5' 92.6(6) . .
O19 Mo6 O5' 140.4(6) . .
O4 Mo6 O5' 65.5(5) . .
O19' Mo6 O5' 152.0(6) . .
O10 Mo6 O20 92.7(4) . .
O20' Mo6 O20 21.3(6) . .
O19 Mo6 O20 93.6(6) . .
O4 Mo6 O20 151.7(5) . .
O19' Mo6 O20 107.8(6) . .
O5' Mo6 O20 91.3(6) . .
O10 Mo6 O5 89.2(4) . .
O20' Mo6 O5 86.9(6) . .
O19 Mo6 O5 156.5(5) . .
O4 Mo6 O5 82.6(5) . .
O19' Mo6 O5 172.3(5) . .
O5' Mo6 O5 20.8(4) . .
O20 Mo6 O5 78.9(5) . .
O10 Mo6 O4' 90.0(4) . .
O20' Mo6 O4' 157.2(6) . .
O19 Mo6 O4' 94.8(6) . .
O4 Mo6 O4' 20.3(4) . .
O19' Mo6 O4' 82.2(5) . .
O5' Mo6 O4' 78.1(5) . .
O20 Mo6 O4' 169.4(5) . .
O5 Mo6 O4' 90.9(5) . .
O10 Mo6 O1 154.0(3) . 2_666
O20' Mo6 O1 54.8(5) . 2_666
O19 Mo6 O1 87.8(5) . 2_666
O4 Mo6 O1 83.1(5) . 2_666
O19' Mo6 O1 109.4(5) . 2_666
O5' Mo6 O1 57.2(5) . 2_666
O20 Mo6 O1 70.4(4) . 2_666
O5 Mo6 O1 68.7(4) . 2_666
O4' Mo6 O1 103.4(4) . 2_666
O10 Mo6 O2 153.9(4) . .
O20' Mo6 O2 91.1(6) . .
O19 Mo6 O2 58.7(5) . .
O4 Mo6 O2 52.1(5) . .
O19' Mo6 O2 70.9(5) . .
O5' Mo6 O2 83.1(5) . .
O20 Mo6 O2 112.1(5) . .
O5 Mo6 O2 103.2(4) . .
O4' Mo6 O2 67.3(4) . .
O1 Mo6 O2 50.2(4) 2_666 .
Si1 O1 Mo3 124.1(7) . .
Si1 O1 Mo5 118.8(6) . 2_666
Mo3 O1 Mo5 98.1(4) . 2_666
Si1 O1 Mo6 117.5(5) . 2_666
Mo3 O1 Mo6 97.3(4) . 2_666
Mo5 O1 Mo6 95.2(4) 2_666 2_666
Si1 O2 Mo2 124.6(6) . .
Si1 O2 Mo4 121.1(6) . 2_666
Mo2 O2 Mo4 98.9(4) . 2_666
Si1 O2 Mo6 115.6(5) . .
Mo2 O2 Mo6 96.1(5) . .
Mo4 O2 Mo6 94.0(4) 2_666 .
Mo4 O3 Mo2 153.2(7) 2_666 .
Mo2 O4 Mo6 150.2(8) . .
Mo5 O5 Mo6 121.7(6) . .
Mo3 O6 Mo5 116.4(6) . 2_666
Mo1 O7 Mo4 149.3(8) . .
Mo2 O8 Mo1 146.2(8) . .
Mo1 O14 Mo3 137.2(4) . .
Mo3 O16 Mo2 137.4(4) . .
Mo4 O17 Mo5 142.3(8) . .
Mo5 O18 Mo1 149.5(9) . .
Mo6 O19 Mo4 140.8(8) . 2_666
Mo3 O20 Mo6 117.8(6) 2_666 .
Si1 O1' O2' 54.7(5) . 2_666
Si1 O1' Mo1 126.9(5) . .
O2' O1' Mo1 72.4(6) 2_666 .
Si1 O1' Mo4 117.8(6) . .
O2' O1' Mo4 138.6(7) 2_666 .
Mo1 O1' Mo4 97.9(4) . .
Si1 O1' Mo5 117.1(5) . .
O2' O1' Mo5 127.1(7) 2_666 .
Mo1 O1' Mo5 96.7(4) . .
Mo4 O1' Mo5 93.5(3) . .
Si1 O2' O1' 60.4(5) . 2_666
Si1 O2' Mo1 124.5(5) . 2_666
O1' O2' Mo1 64.3(5) 2_666 2_666
Si1 O2' Mo2 122.6(6) . 2_666
O1' O2' Mo2 127.3(7) 2_666 2_666
Mo1 O2' Mo2 94.0(4) 2_666 2_666
Si1 O2' Mo3 120.5(6) . 2_666
O1' O2' Mo3 133.5(7) 2_666 2_666
Mo1 O2' Mo3 94.3(4) 2_666 2_666
Mo2 O2' Mo3 93.0(4) 2_666 2_666
Mo4 O3' Mo2 119.9(7) 2_666 .
Mo2 O4' Mo6 121.3(7) . .
Mo5 O5' Mo6 143.8(9) . .
Mo3 O6' Mo5 149.8(7) . 2_666
Mo1 O7' Mo4 121.0(6) . .
Mo2 O8' Mo1 124.5(9) . .
Mo4 O10' Mo5 123.1(6) . .
Mo1 O18' Mo5 121.5(7) . .
Mo6 O19' Mo4 123.0(6) . 2_666
Mo6 O20' Mo3 148.5(8) . 2_666
O23 Ni1 O2W 91.8(3) . .
O23 Ni1 O24 173.1(3) . 1_565
O2W Ni1 O24 94.6(3) . 1_565
O23 Ni1 O21 90.5(2) . .
O2W Ni1 O21 81.2(3) . .
O24 Ni1 O21 93.0(2) 1_565 .
O23 Ni1 O1W 87.9(3) . .
O2W Ni1 O1W 174.6(3) . .
O24 Ni1 O1W 85.9(3) 1_565 .
O21 Ni1 O1W 93.4(3) . .
O23 Ni1 N5 93.6(3) . .
O2W Ni1 N5 89.2(3) . .
O24 Ni1 N5 83.9(3) 1_565 .
O21 Ni1 N5 169.7(3) . .
O1W Ni1 N5 96.2(4) . .
Ni1 O1W H1WA 106.9 . .
Ni1 O1W H1WB 118.7 . .
H1WA O1W H1WB 107.7 . .
Ni1 O2W H2WB 106.3 . .
Ni1 O2W H2WA 122.1 . .
H2WB O2W H2WA 106.9 . .
C5 N1 C1 118.6(9) . .
C5 N1 O21 120.4(8) . .
C1 N1 O21 121.0(8) . .
O22 N2 C6 120.6(9) . .
O22 N2 C10 119.5(8) . .
C6 N2 C10 119.9(9) . .
C15 N3 O23 120.9(8) . .
C15 N3 C11 120.9(8) . .
O23 N3 C11 118.1(8) . .
C16 N4 O24 118.6(8) . .
C16 N4 C20 121.4(8) . .
O24 N4 C20 120.0(8) . .
N1 C1 C2 122.5(10) . .
N1 C1 H1A 118.7 . .
C2 C1 H1A 118.7 . .
C3 C2 C1 119.3(11) . .
C3 C2 H2A 120.4 . .
C1 C2 H2A 120.4 . .
C2 C3 C4 117.9(9) . .
C2 C3 C8 120.2(9) . .
C4 C3 C8 121.8(8) . .
C5 C4 C3 119.9(9) . .
C5 C4 H4A 120.0 . .
C3 C4 H4A 120.0 . .
N1 C5 C4 121.6(10) . .
N1 C5 H5A 119.2 . .
C4 C5 H5A 119.2 . .
C7 C6 N2 123.2(11) . .
C7 C6 H6A 118.4 . .
N2 C6 H6A 118.4 . .
C6 C7 C8 118.7(9) . .
C6 C7 H7A 120.6 . .
C8 C7 H7A 120.6 . .
C9 C8 C7 117.9(9) . .
C9 C8 C3 119.3(9) . .
C7 C8 C3 122.8(8) . .
C10 C9 C8 120.8(10) . .
C10 C9 H9A 119.6 . .
C8 C9 H9A 119.6 . .
N2 C10 C9 119.3(9) . .
N2 C10 H10A 120.4 . .
C9 C10 H10A 120.4 . .
N3 C11 C12 120.4(10) . .
N3 C11 H11A 119.8 . .
C12 C11 H11A 119.8 . .
C11 C12 C13 119.2(9) . .
C11 C12 H12A 120.4 . .
C13 C12 H12A 120.4 . .
C14 C13 C12 119.5(9) . .
C14 C13 C18 119.7(10) . .
C12 C13 C18 120.8(9) . .
C13 C14 C15 120.3(10) . .
C13 C14 H14A 119.9 . .
C15 C14 H14A 119.9 . .
N3 C15 C14 119.7(9) . .
N3 C15 H15A 120.2 . .
C14 C15 H15A 120.2 . .
N4 C16 C17 120.3(10) . .
N4 C16 H16A 119.8 . .
C17 C16 H16A 119.8 . .
C16 C17 C18 121.0(10) . .
C16 C17 H17A 119.5 . .
C18 C17 H17A 119.5 . .
C19 C18 C17 117.2(9) . .
C19 C18 C13 121.9(9) . .
C17 C18 C13 120.8(9) . .
C18 C19 C20 119.8(10) . .
C18 C19 H19A 120.1 . .
C20 C19 H19A 120.1 . .
N4 C20 C19 120.3(9) . .
N4 C20 H20A 119.9 . .
C19 C20 H20A 119.9 . .
N1 O21 Ni1 119.1(5) . .
N3 O23 Ni1 118.8(5) . .
N4 O24 Ni1 121.1(5) . 1_545
C21 N5 Ni1 162.4(11) . .
H3WC O3W H3WA 112.1 . .
N5 C21 C22 176.2(16) . .

loop_
_geom_bond_atom_site_label_1
_geom_bond_atom_site_label_2
_geom_bond_distance
_geom_bond_site_symmetry_2
Si1 O2' 1.561(12) .
Si1 O2' 1.561(12) 2_666
Si1 O1' 1.662(11) 2_666
Si1 O1' 1.662(11) .
Si1 O2 1.669(12) 2_666
Si1 O2 1.669(12) .
Si1 O1 1.685(11) 2_666
Si1 O1 1.685(11) .
Mo1 O11 1.651(8) .
Mo1 O14 1.818(7) .
Mo1 O7 1.830(14) .
Mo1 O7' 1.872(13) .
Mo1 O8 1.957(12) .
Mo1 O18 1.989(13) .
Mo1 O18' 1.995(13) .
Mo1 O8' 2.105(17) .
Mo1 O1' 2.273(12) .
Mo1 O2' 2.405(11) 2_666
Mo2 O9 1.666(8) .
Mo2 O8 1.736(11) .
Mo2 O4 1.803(12) .
Mo2 O8' 1.886(15) .
Mo2 O4' 1.898(12) .
Mo2 O16 1.947(7) .
Mo2 O3 1.995(12) .
Mo2 O3' 2.088(13) .
Mo2 O2 2.296(13) .
Mo2 O2' 2.427(12) 2_666
Mo3 O13 1.659(7) .
Mo3 O6' 1.758(13) .
Mo3 O16 1.841(7) .
Mo3 O6 1.942(12) .
Mo3 O20' 1.977(13) 2_666
Mo3 O14 1.997(7) .
Mo3 O20 2.041(13) 2_666
Mo3 O1 2.267(12) .
Mo3 O2' 2.440(11) 2_666
Mo4 O3 1.629(13) 2_666
Mo4 O15 1.665(6) .
Mo4 O17 1.754(15) .
Mo4 O7 1.837(14) .
Mo4 O10' 1.889(14) .
Mo4 O19 1.975(13) 2_666
Mo4 O3' 1.983(14) 2_666
Mo4 O19' 2.075(13) 2_666
Mo4 O7' 2.186(14) .
Mo4 O2 2.344(11) 2_666
Mo4 O1' 2.412(10) .
Mo5 O18 1.658(14) .
Mo5 O12 1.669(6) .
Mo5 O5' 1.785(12) .
Mo5 O6' 1.877(13) 2_666
Mo5 O5 1.920(11) .
Mo5 O17 1.977(16) .
Mo5 O18' 2.040(14) .
Mo5 O10' 2.125(13) .
Mo5 O6 2.185(13) 2_666
Mo5 O1 2.381(11) 2_666
Mo5 O1' 2.434(10) .
Mo6 O10 1.645(6) .
Mo6 O20' 1.673(14) .
Mo6 O19 1.756(13) .
Mo6 O4 1.860(13) .
Mo6 O19' 1.926(12) .
Mo6 O5' 1.938(13) .
Mo6 O20 2.063(13) .
Mo6 O5 2.130(11) .
Mo6 O4' 2.161(15) .
Mo6 O1 2.411(11) 2_666
Mo6 O2 2.463(12) .
O1 Mo5 2.381(11) 2_666
O1 Mo6 2.411(11) 2_666
O2 Mo4 2.344(11) 2_666
O3 Mo4 1.629(13) 2_666
O6 Mo5 2.185(13) 2_666
O19 Mo4 1.975(13) 2_666
O20 Mo3 2.041(13) 2_666
O1' O2' 1.732(14) 2_666
O2' O1' 1.732(14) 2_666
O2' Mo1 2.405(11) 2_666
O2' Mo2 2.427(11) 2_666
O2' Mo3 2.440(11) 2_666
O3' Mo4 1.983(14) 2_666
O6' Mo5 1.877(13) 2_666
O19' Mo4 2.075(13) 2_666
O20' Mo3 1.977(12) 2_666
Ni1 O23 2.057(6) .
Ni1 O2W 2.068(7) .
Ni1 O24 2.087(6) 1_565
Ni1 O21 2.095(6) .
Ni1 O1W 2.097(8) .
Ni1 N5 2.123(10) .
O1W H1WA 0.8500 .
O1W H1WB 0.8500 .
O2W H2WB 0.8498 .
O2W H2WA 0.8500 .
N1 C5 1.321(11) .
N1 C1 1.325(14) .
N1 O21 1.358(10) .
N2 O22 1.323(10) .
N2 C6 1.348(12) .
N2 C10 1.352(13) .
N3 C15 1.331(13) .
N3 O23 1.334(9) .
N3 C11 1.362(12) .
N4 C16 1.320(12) .
N4 O24 1.327(9) .
N4 C20 1.338(13) .
C1 C2 1.372(16) .
C1 H1A 0.9300 .
C2 C3 1.362(12) .
C2 H2A 0.9300 .
C3 C4 1.374(13) .
C3 C8 1.492(13) .
C4 C5 1.372(14) .
C4 H4A 0.9300 .
C5 H5A 0.9300 .
C6 C7 1.337(15) .
C6 H6A 0.9300 .
C7 C8 1.405(14) .
C7 H7A 0.9300 .
C8 C9 1.390(12) .
C9 C10 1.378(14) .
C9 H9A 0.9300 .
C10 H10A 0.9300 .
C11 C12 1.375(13) .
C11 H11A 0.9300 .
C12 C13 1.378(14) .
C12 H12A 0.9300 .
C13 C14 1.363(13) .
C13 C18 1.496(13) .
C14 C15 1.392(13) .
C14 H14A 0.9300 .
C15 H15A 0.9300 .
C16 C17 1.363(13) .
C16 H16A 0.9300 .
C17 C18 1.403(14) .
C17 H17A 0.9300 .
C18 C19 1.368(13) .
C19 C20 1.398(13) .
C19 H19A 0.9300 .
C20 H20A 0.9300 .
O24 Ni1 2.087(6) 1_545
N5 C21 1.113(15) .
O3W H3WC 0.8501 .
O3W H3WA 0.8499 .
C21 C22 1.45(2) .
C22 H22A 0.9600 .
C22 H22B 0.9600 .
C22 H22C 0.9600 .
